data_7116764
loop_
_publ_author_name
'Yun Ji Park'
'Ellen M. Matson'
'Mark J. Nilges'
'Alison R. Fout'

_publ_section_title
;
 Exploring Mn-O bonding in the context of an electronically flexible
 secondary coordination sphere: synthesis of a Mn(III)-oxo
;
_journal_name_full Chem.Commun.
_journal_page_first 5310
_journal_paper_doi 10.1039/C4cc08603A
_journal_volume 51
_journal_year 2015
_chemical_formula_moiety 'C48 H74 K Mn N7 O4'
_chemical_formula_sum 'C48 H74 K Mn N7 O4'
_chemical_formula_weight 907.18
_chemical_name_systematic
; 
? 
;
_chemical_properties_physical 'Air-sensitive, Hygroscopic, Oxygen-sensitive'
_space_group_crystal_system monoclinic
_space_group_IT_number 14
_space_group_name_Hall '-P 2ybc'
_space_group_name_H-M_alt 'P 1 21/c 1'
_symmetry_space_group_name_Hall '-P 2ybc'
_symmetry_space_group_name_H-M 'P 1 21/c 1'
_atom_sites_solution_hydrogens mixed
_audit_creation_method SHELXL-2014/6
_audit_update_record
;
2014-10-24 deposited with the CCDC.
2015-03-02 downloaded from the CCDC.
;
_cell_angle_alpha 90
_cell_angle_beta 105.9139(18)
_cell_angle_gamma 90
_cell_formula_units_Z 4
_cell_length_a 23.141(3)
_cell_length_b 9.7932(14)
_cell_length_c 22.661(3)
_cell_measurement_reflns_used 8055
_cell_measurement_temperature 174(2)
_cell_measurement_theta_max 22.89
_cell_measurement_theta_min 2.27
_cell_volume 4938.7(12)
_computing_cell_refinement 'SAINT V8.34A (Bruker, 2005)'
_computing_data_collection 'APEX2 V2010.11-3 (Bruker, 2010)'
_computing_data_reduction
; 
SAINT V8.34A, XPREP v2014/2, SADABS V2014/4, TWINABS V2012/1 
(Bruker, 2012 & 2014) 
;
_computing_molecular_graphics
; 
SHELXTL v2014-4 (Bruker, 2014), CrystalMaker v2.7.7 (CrystalMaker, 1994) 
;
_computing_publication_material 'XCIF V2014-2 (Bruker, 2013)'
_computing_structure_refinement 'SHELX-2014-6 (Sheldrick, 2014)'
_computing_structure_solution 'SHELX-2014-4 (Sheldrick, 2014)'
_diffrn_ambient_temperature 174(2)
_diffrn_measured_fraction_theta_full 1.000
_diffrn_measured_fraction_theta_max 0.998
_diffrn_measurement_device 'Siemens Platform/ApexII CCD'
_diffrn_measurement_method 'profile data from \f and \w scans'
_diffrn_radiation_monochromator graphite
_diffrn_radiation_source 'normal-focus sealed tube'
_diffrn_radiation_type MoK\a
_diffrn_radiation_wavelength 0.71073
_diffrn_radiation_wavelength_id c29das
_diffrn_reflns_av_R_equivalents 0.0685
_diffrn_reflns_av_unetI/netI 0.0455
_diffrn_reflns_Laue_measured_fraction_full 1.000
_diffrn_reflns_Laue_measured_fraction_max 0.998
_diffrn_reflns_limit_h_max 27
_diffrn_reflns_limit_h_min -27
_diffrn_reflns_limit_k_max 11
_diffrn_reflns_limit_k_min -11
_diffrn_reflns_limit_l_max 27
_diffrn_reflns_limit_l_min -27
_diffrn_reflns_number 54055
_diffrn_reflns_point_group_measured_fraction_full 1.000
_diffrn_reflns_point_group_measured_fraction_max 0.998
_diffrn_reflns_theta_full 25.242
_diffrn_reflns_theta_max 25.381
_diffrn_reflns_theta_min 1.830
_exptl_absorpt_coefficient_mu 0.400
_exptl_absorpt_correction_T_max 0.9985
_exptl_absorpt_correction_T_min 0.7956
_exptl_absorpt_correction_type integration
_exptl_absorpt_process_details 'SHELXTL/SADABS V2014/4 (Bruker, 2014)'
_exptl_crystal_colour yellow
_exptl_crystal_density_diffrn 1.220
_exptl_crystal_density_method 'not measured'
_exptl_crystal_description prism
_exptl_crystal_F_000 1948
_exptl_crystal_id c29das
_exptl_crystal_preparation
; 
The data crystal was mounted using oil (Parantone-N, Exxon) to a 
0.3 mm cryo-loop (Hampton Research) with the (1 0 -1) scattering 
planes roughly normal to the spindle axis. 
;
_exptl_crystal_recrystallization_method 'Re-crystallisation from solvent: '
_exptl_crystal_size_max 0.356
_exptl_crystal_size_mid 0.16
_exptl_crystal_size_min 0.139
_refine_diff_density_max 0.788
_refine_diff_density_min -0.399
_refine_diff_density_rms 0.056
_refine_ls_extinction_method none
_refine_ls_goodness_of_fit_ref 1.028
_refine_ls_hydrogen_treatment mixed
_refine_ls_matrix_type full
_refine_ls_number_parameters 749
_refine_ls_number_reflns 9058
_refine_ls_number_restraints 947
_refine_ls_restrained_S_all 1.035
_refine_ls_R_factor_all 0.0727
_refine_ls_R_factor_gt 0.0493
_refine_ls_shift/su_max 0.000
_refine_ls_shift/su_mean 0.000
_refine_ls_structure_factor_coef Fsqd
_refine_ls_weighting_details 'w=1/[\s^2^(Fo^2^)+(0.0585P)^2^+4.4308P] where P=(Fo^2^+2Fc^2^)/3'
_refine_ls_weighting_scheme calc
_refine_ls_wR_factor_gt 0.1203
_refine_ls_wR_factor_ref 0.1338
_reflns_Friedel_coverage 0.000
_reflns_number_gt 6725
_reflns_number_total 9058
_reflns_threshold_expression 'I > 2\s(I)'
_cod_data_source_file c4cc08603a2.cif
_cod_data_source_block c29das
_cod_original_cell_volume 4938.6(12)
_cod_database_code 7116764
_shelx_space_group_comment
; 
The symmetry employed for this shelxl refinement is uniquely defined 
by the following loop, which should always be used as a source of 
symmetry information in preference to the above space-group names. 
They are only intended as comments. 
;
_shelx_estimated_absorpt_t_min 0.871
_shelx_estimated_absorpt_t_max 0.947
_shelxl_version_number 2014/6

loop_
_space_group_symop_operation_xyz
'x, y, z'
'-x, y+1/2, -z+1/2'
'-x, -y, -z'
'x, -y-1/2, z-1/2'

loop_
_atom_site_label
_atom_site_type_symbol
_atom_site_fract_x
_atom_site_fract_y
_atom_site_fract_z
_atom_site_U_iso_or_equiv
_atom_site_adp_type
_atom_site_occupancy
_atom_site_site_symmetry_order
_atom_site_calc_flag
_atom_site_refinement_flags_posn
_atom_site_refinement_flags_adp
_atom_site_refinement_flags_occupancy
_atom_site_disorder_assembly
_atom_site_disorder_group
Mn1 Mn 0.19001(2) 0.28508(4) 0.23788(2) 0.02426(12) Uani 1 1 d . . . . .
O1 O 0.26979(9) 0.3914(2) 0.27758(10) 0.0331(5) Uani 1 1 d D . . . .
H5 H 0.2935(13) 0.364(3) 0.2563(13) 0.050 Uiso 1 1 d D U . . .
H7 H 0.2602(15) 0.470(4) 0.2756(16) 0.050 Uiso 1 1 d . U . . .
N1 N 0.09893(9) 0.1751(2) 0.19074(10) 0.0264(5) Uani 1 1 d . . . . .
N2 N 0.20685(9) 0.2016(2) 0.15570(10) 0.0275(5) Uani 1 1 d . . . . .
N3 N 0.18716(9) 0.1255(2) 0.30066(10) 0.0270(5) Uani 1 1 d . . . . .
N4 N 0.12526(9) 0.4468(2) 0.22761(10) 0.0266(5) Uani 1 1 d . . . . .
N6 N 0.29776(11) 0.1666(3) 0.44778(11) 0.0407(6) Uani 1 1 d D . . . .
C20 C 0.09660(12) 0.1735(3) 0.12487(12) 0.0297(6) Uani 1 1 d . . . . .
H20A H 0.0835 0.2638 0.1065 0.036 Uiso 1 1 calc R U . . .
H20B H 0.0671 0.1044 0.1032 0.036 Uiso 1 1 calc R U . . .
C21 C 0.15758(12) 0.1401(3) 0.11763(12) 0.0299(6) Uani 1 1 d . . . . .
C22 C 0.17377(13) 0.0485(3) 0.07819(13) 0.0346(7) Uani 1 1 d . . . . .
H22A H 0.1477 -0.0259 0.0548 0.042 Uiso 1 1 calc R U . . .
C23 C 0.23649(13) 0.0529(3) 0.09258(13) 0.0364(7) Uani 1 1 d . . . . .
H23A H 0.2620 -0.0223 0.0834 0.044 Uiso 1 1 calc R U . . .
C24 C 0.25597(12) 0.1469(3) 0.14032(12) 0.0301(6) Uani 1 1 d . . . . .
C25 C 0.31776(12) 0.1795(3) 0.16980(12) 0.0320(6) Uani 1 1 d . . . . .
H25A H 0.3470 0.1276 0.1573 0.038 Uiso 1 1 calc R U . . .
C30 C 0.10268(12) 0.0372(3) 0.21790(12) 0.0297(6) Uani 1 1 d . . . . .
H30A H 0.1215 -0.0261 0.1946 0.036 Uiso 1 1 calc R U . . .
H30B H 0.0617 0.0033 0.2152 0.036 Uiso 1 1 calc R U . . .
C31 C 0.13908(11) 0.0398(3) 0.28390(12) 0.0269(6) Uani 1 1 d . . . . .
C32 C 0.13567(12) -0.0414(3) 0.33303(12) 0.0299(6) Uani 1 1 d . . . . .
H32A H 0.1062 -0.1089 0.3330 0.036 Uiso 1 1 calc R U . . .
C33 C 0.18398(12) -0.0045(3) 0.38250(12) 0.0301(6) Uani 1 1 d . . . . .
H33A H 0.1936 -0.0422 0.4227 0.036 Uiso 1 1 calc R U . . .
C34 C 0.21531(12) 0.0981(3) 0.36175(12) 0.0274(6) Uani 1 1 d . . . . .
C35 C 0.26989(12) 0.1699(3) 0.39088(12) 0.0327(6) Uani 1 1 d . . . . .
H35A H 0.2867 0.2250 0.3653 0.039 Uiso 1 1 calc R U . . .
C40 C 0.05085(11) 0.2586(3) 0.20397(13) 0.0306(6) Uani 1 1 d . . . . .
H40A H 0.0451 0.2310 0.2440 0.037 Uiso 1 1 calc R U . . .
H40B H 0.0127 0.2425 0.1719 0.037 Uiso 1 1 calc R U . . .
C41 C 0.06640(11) 0.4079(3) 0.20573(12) 0.0280(6) Uani 1 1 d . . . . .
C42 C 0.02814(12) 0.5202(3) 0.19323(13) 0.0337(7) Uani 1 1 d . . . . .
H42A H -0.0144 0.5188 0.1776 0.040 Uiso 1 1 calc R U . . .
C43 C 0.06475(12) 0.6348(3) 0.20827(13) 0.0355(7) Uani 1 1 d . . . . .
H43A H 0.0518 0.7273 0.2049 0.043 Uiso 1 1 calc R U . . .
C44 C 0.12413(12) 0.5887(3) 0.22922(12) 0.0300(6) Uani 1 1 d . . . . .
C45 C 0.17399(13) 0.6765(3) 0.25292(13) 0.0325(6) Uani 1 1 d . . . . .
H45A H 0.1650 0.7712 0.2527 0.039 Uiso 1 1 calc R U . . .
N5 N 0.33794(10) 0.2704(3) 0.21097(11) 0.0336(5) Uani 1 1 d . . . . .
C50 C 0.40325(12) 0.2827(3) 0.23492(13) 0.0350(7) Uani 1 1 d . . . . .
H50A H 0.4224 0.1997 0.2227 0.042 Uiso 1 1 calc R U . . .
C51 C 0.42072(14) 0.2912(4) 0.30449(15) 0.0487(8) Uani 1 1 d . . . . .
H51A H 0.4084 0.2061 0.3212 0.058 Uiso 1 1 calc R U . . .
H51B H 0.3989 0.3681 0.3171 0.058 Uiso 1 1 calc R U . . .
C52 C 0.48859(15) 0.3121(4) 0.33164(17) 0.0577(10) Uani 1 1 d . . . . .
H52A H 0.4976 0.3251 0.3766 0.069 Uiso 1 1 calc R U . . .
H52B H 0.5103 0.2297 0.3240 0.069 Uiso 1 1 calc R U . . .
C53 C 0.51023(15) 0.4357(4) 0.30317(17) 0.0561(10) Uani 1 1 d . . . . .
H53A H 0.4921 0.5194 0.3148 0.067 Uiso 1 1 calc R U . . .
H53B H 0.5544 0.4435 0.3192 0.067 Uiso 1 1 calc R U . . .
C54 C 0.49340(15) 0.4238(4) 0.23391(17) 0.0587(10) Uani 1 1 d . . . . .
H54A H 0.5140 0.3439 0.2221 0.070 Uiso 1 1 calc R U . . .
H54B H 0.5068 0.5066 0.2163 0.070 Uiso 1 1 calc R U . . .
C55 C 0.42564(14) 0.4076(4) 0.20836(16) 0.0493(8) Uani 1 1 d . . . . .
H55A H 0.4053 0.4899 0.2183 0.059 Uiso 1 1 calc R U . . .
H55B H 0.4154 0.3991 0.1631 0.059 Uiso 1 1 calc R U . . .
C60 C 0.3551(2) 0.2444(6) 0.4662(3) 0.0449(14) Uani 0.698(11) 1 d D U P A 1
H60 H 0.3604 0.2914 0.4288 0.054 Uiso 0.698(11) 1 calc R U P A 1
C61 C 0.3561(2) 0.3505(7) 0.5131(3) 0.0538(15) Uani 0.698(11) 1 d D U P A 1
H61A H 0.3465 0.3072 0.5488 0.065 Uiso 0.698(11) 1 calc R U P A 1
H61B H 0.3242 0.4184 0.4958 0.065 Uiso 0.698(11) 1 calc R U P A 1
C62 C 0.4164(3) 0.4251(6) 0.5354(4) 0.0613(16) Uani 0.698(11) 1 d D U P A 1
H62A H 0.4239 0.4787 0.5012 0.074 Uiso 0.698(11) 1 calc R U P A 1
H62B H 0.4149 0.4892 0.5687 0.074 Uiso 0.698(11) 1 calc R U P A 1
C63 C 0.4674(4) 0.3233(8) 0.5588(4) 0.0650(16) Uani 0.698(11) 1 d D U P A 1
H63A H 0.5062 0.3725 0.5716 0.078 Uiso 0.698(11) 1 calc R U P A 1
H63B H 0.4616 0.2743 0.5950 0.078 Uiso 0.698(11) 1 calc R U P A 1
C64 C 0.4686(2) 0.2222(9) 0.5089(4) 0.0688(17) Uani 0.698(11) 1 d D U P A 1
H64A H 0.5016 0.1560 0.5243 0.083 Uiso 0.698(11) 1 calc R U P A 1
H64B H 0.4759 0.2708 0.4733 0.083 Uiso 0.698(11) 1 calc R U P A 1
C65 C 0.4078(2) 0.1456(7) 0.4888(4) 0.0629(17) Uani 0.698(11) 1 d D U P A 1
H65A H 0.4086 0.0806 0.4556 0.076 Uiso 0.698(11) 1 calc R U P A 1
H65B H 0.4020 0.0925 0.5239 0.076 Uiso 0.698(11) 1 calc R U P A 1
C60B C 0.3584(4) 0.2253(14) 0.4621(8) 0.048(3) Uani 0.302(11) 1 d D U P A 2
H60B H 0.3741 0.2262 0.4252 0.058 Uiso 0.302(11) 1 calc R U P A 2
C61B C 0.3549(5) 0.3660(14) 0.4858(9) 0.059(3) Uani 0.302(11) 1 d D U P A 2
H61C H 0.3382 0.3630 0.5216 0.071 Uiso 0.302(11) 1 calc R U P A 2
H61D H 0.3279 0.4228 0.4536 0.071 Uiso 0.302(11) 1 calc R U P A 2
C62B C 0.4183(6) 0.4286(13) 0.5046(9) 0.065(3) Uani 0.302(11) 1 d D U P A 2
H62C H 0.4330 0.4397 0.4678 0.078 Uiso 0.302(11) 1 calc R U P A 2
H62D H 0.4165 0.5203 0.5225 0.078 Uiso 0.302(11) 1 calc R U P A 2
C63B C 0.4621(8) 0.3397(15) 0.5512(10) 0.068(3) Uani 0.302(11) 1 d D U P A 2
H63C H 0.5031 0.3777 0.5583 0.081 Uiso 0.302(11) 1 calc R U P A 2
H63D H 0.4515 0.3431 0.5906 0.081 Uiso 0.302(11) 1 calc R U P A 2
C64B C 0.4625(6) 0.1924(14) 0.5314(8) 0.068(3) Uani 0.302(11) 1 d D U P A 2
H64C H 0.4878 0.1374 0.5654 0.081 Uiso 0.302(11) 1 calc R U P A 2
H64D H 0.4798 0.1859 0.4961 0.081 Uiso 0.302(11) 1 calc R U P A 2
C65B C 0.3973(6) 0.1361(14) 0.5130(8) 0.061(3) Uani 0.302(11) 1 d D U P A 2
H65C H 0.3972 0.0408 0.4984 0.073 Uiso 0.302(11) 1 calc R U P A 2
H65D H 0.3810 0.1367 0.5491 0.073 Uiso 0.302(11) 1 calc R U P A 2
N7 N 0.22950(10) 0.6445(2) 0.27453(11) 0.0360(6) Uani 1 1 d . . . . .
C70 C 0.27079(14) 0.7565(3) 0.30211(15) 0.0428(8) Uani 1 1 d . . . . .
H70A H 0.2466 0.8349 0.3107 0.051 Uiso 1 1 calc R U . . .
C71 C 0.31248(14) 0.7076(3) 0.36229(14) 0.0409(7) Uani 1 1 d . . . . .
H71A H 0.3339 0.6246 0.3549 0.049 Uiso 1 1 calc R U . . .
H71B H 0.2885 0.6832 0.3909 0.049 Uiso 1 1 calc R U . . .
C72 C 0.35829(16) 0.8178(4) 0.39152(16) 0.0568(10) Uani 1 1 d . . . . .
H72A H 0.3371 0.8963 0.4036 0.068 Uiso 1 1 calc R U . . .
H72B H 0.3867 0.7808 0.4291 0.068 Uiso 1 1 calc R U . . .
C73 C 0.39236(15) 0.8652(4) 0.34860(16) 0.0574(10) Uani 1 1 d . . . . .
H73A H 0.4172 0.7893 0.3402 0.069 Uiso 1 1 calc R U . . .
H73B H 0.4197 0.9403 0.3679 0.069 Uiso 1 1 calc R U . . .
C74 C 0.35001(15) 0.9154(4) 0.28804(15) 0.0491(9) Uani 1 1 d . . . . .
H74A H 0.3280 0.9973 0.2957 0.059 Uiso 1 1 calc R U . . .
H74B H 0.3737 0.9411 0.2594 0.059 Uiso 1 1 calc R U . . .
C75 C 0.30522(15) 0.8030(4) 0.25933(15) 0.0504(9) Uani 1 1 d . . . . .
H75A H 0.2770 0.8379 0.2212 0.060 Uiso 1 1 calc R U . . .
H75B H 0.3272 0.7246 0.2483 0.060 Uiso 1 1 calc R U . . .
K1 K 0.21045(3) 0.33002(7) 0.01908(3) 0.04252(19) Uani 1 1 d D . . . .
O2 O 0.1578(4) 0.1514(11) -0.0692(6) 0.0595(17) Uani 0.633(12) 1 d D U P B 1
C80 C 0.1842(4) 0.0342(8) -0.0880(4) 0.0614(17) Uani 0.633(12) 1 d D U P B 1
H80A H 0.2183 0.0010 -0.0543 0.074 Uiso 0.633(12) 1 calc R U P B 1
H80B H 0.1991 0.0556 -0.1240 0.074 Uiso 0.633(12) 1 calc R U P B 1
C81 C 0.1355(5) -0.0708(7) -0.1043(4) 0.0634(19) Uani 0.633(12) 1 d D U P B 1
H81A H 0.1336 -0.1245 -0.0678 0.076 Uiso 0.633(12) 1 calc R U P B 1
H81B H 0.1414 -0.1337 -0.1364 0.076 Uiso 0.633(12) 1 calc R U P B 1
C82 C 0.0796(4) 0.0149(10) -0.1279(3) 0.0622(19) Uani 0.633(12) 1 d D U P B 1
H82A H 0.0481 -0.0122 -0.1082 0.075 Uiso 0.633(12) 1 calc R U P B 1
H82B H 0.0634 0.0052 -0.1730 0.075 Uiso 0.633(12) 1 calc R U P B 1
C83 C 0.1003(4) 0.1606(9) -0.1108(4) 0.0689(18) Uani 0.633(12) 1 d D U P B 1
H83A H 0.1022 0.2124 -0.1478 0.083 Uiso 0.633(12) 1 calc R U P B 1
H83B H 0.0722 0.2076 -0.0916 0.083 Uiso 0.633(12) 1 calc R U P B 1
O2B O 0.1500(7) 0.1559(19) -0.0673(11) 0.063(3) Uani 0.367(12) 1 d D U P B 2
C80B C 0.1636(6) 0.0387(15) -0.0972(8) 0.064(2) Uani 0.367(12) 1 d D U P B 2
H80C H 0.1950 -0.0165 -0.0688 0.077 Uiso 0.367(12) 1 calc R U P B 2
H80D H 0.1780 0.0648 -0.1330 0.077 Uiso 0.367(12) 1 calc R U P B 2
C81B C 0.1061(8) -0.0399(13) -0.1175(7) 0.063(2) Uani 0.367(12) 1 d D U P B 2
H81C H 0.1031 -0.1090 -0.0865 0.076 Uiso 0.367(12) 1 calc R U P B 2
H81D H 0.1023 -0.0859 -0.1573 0.076 Uiso 0.367(12) 1 calc R U P B 2
C82B C 0.0594(6) 0.0698(16) -0.1232(7) 0.075(3) Uani 0.367(12) 1 d D U P B 2
H82C H 0.0312 0.0457 -0.0990 0.090 Uiso 0.367(12) 1 calc R U P B 2
H82D H 0.0362 0.0811 -0.1667 0.090 Uiso 0.367(12) 1 calc R U P B 2
C83B C 0.0926(7) 0.2005(13) -0.0991(9) 0.073(3) Uani 0.367(12) 1 d D U P B 2
H83C H 0.0943 0.2621 -0.1333 0.087 Uiso 0.367(12) 1 calc R U P B 2
H83D H 0.0730 0.2490 -0.0715 0.087 Uiso 0.367(12) 1 calc R U P B 2
O3 O 0.2639(6) 0.5773(9) 0.0591(6) 0.053(2) Uani 0.52(2) 1 d D U P B 1
C84 C 0.2846(6) 0.6639(13) 0.0189(6) 0.056(2) Uani 0.52(2) 1 d D U P B 1
H84A H 0.2540 0.7345 0.0015 0.068 Uiso 0.52(2) 1 calc R U P B 1
H84B H 0.2919 0.6101 -0.0153 0.068 Uiso 0.52(2) 1 calc R U P B 1
C85 C 0.3414(5) 0.7295(13) 0.0551(5) 0.053(2) Uani 0.52(2) 1 d D U P B 1
H85A H 0.3436 0.8254 0.0421 0.064 Uiso 0.52(2) 1 calc R U P B 1
H85B H 0.3768 0.6794 0.0498 0.064 Uiso 0.52(2) 1 calc R U P B 1
C86 C 0.3387(10) 0.722(3) 0.1207(7) 0.054(2) Uani 0.52(2) 1 d D U P B 1
H86A H 0.3374 0.8150 0.1378 0.064 Uiso 0.52(2) 1 calc R U P B 1
H86B H 0.3738 0.6727 0.1466 0.064 Uiso 0.52(2) 1 calc R U P B 1
C87 C 0.2808(6) 0.6453(14) 0.1165(6) 0.054(2) Uani 0.52(2) 1 d D U P B 1
H87A H 0.2870 0.5782 0.1503 0.065 Uiso 0.52(2) 1 calc R U P B 1
H87B H 0.2489 0.7095 0.1197 0.065 Uiso 0.52(2) 1 calc R U P B 1
O3B O 0.2754(6) 0.5579(11) 0.0650(7) 0.052(2) Uani 0.48(2) 1 d D U P B 2
C84B C 0.2999(6) 0.6409(14) 0.0261(6) 0.057(2) Uani 0.48(2) 1 d D U P B 2
H84C H 0.2729 0.7185 0.0093 0.068 Uiso 0.48(2) 1 calc R U P B 2
H84D H 0.3068 0.5871 -0.0083 0.068 Uiso 0.48(2) 1 calc R U P B 2
C85B C 0.3580(6) 0.6899(16) 0.0682(6) 0.058(2) Uani 0.48(2) 1 d D U P B 2
H85C H 0.3727 0.7727 0.0518 0.070 Uiso 0.48(2) 1 calc R U P B 2
H85D H 0.3893 0.6181 0.0752 0.070 Uiso 0.48(2) 1 calc R U P B 2
C86B C 0.3400(11) 0.721(3) 0.1264(8) 0.054(2) Uani 0.48(2) 1 d D U P B 2
H86C H 0.3255 0.8160 0.1263 0.065 Uiso 0.48(2) 1 calc R U P B 2
H86D H 0.3741 0.7063 0.1633 0.065 Uiso 0.48(2) 1 calc R U P B 2
C87B C 0.2897(6) 0.6186(15) 0.1235(6) 0.054(2) Uani 0.48(2) 1 d D U P B 2
H87C H 0.3031 0.5481 0.1557 0.064 Uiso 0.48(2) 1 calc R U P B 2
H87D H 0.2541 0.6655 0.1300 0.064 Uiso 0.48(2) 1 calc R U P B 2
O4 O 0.1106(2) 0.4841(6) 0.0185(3) 0.0577(14) Uani 0.678(9) 1 d D U P B 1
C88 C 0.0727(3) 0.5704(10) -0.0270(3) 0.0670(17) Uani 0.678(9) 1 d D U P B 1
H88A H 0.0352 0.5213 -0.0477 0.080 Uiso 0.678(9) 1 calc R U P B 1
H88B H 0.0935 0.5951 -0.0583 0.080 Uiso 0.678(9) 1 calc R U P B 1
C89 C 0.0579(4) 0.6978(9) 0.0031(4) 0.091(2) Uani 0.678(9) 1 d D U P B 1
H89A H 0.0615 0.7803 -0.0208 0.109 Uiso 0.678(9) 1 calc R U P B 1
H89B H 0.0168 0.6935 0.0083 0.109 Uiso 0.678(9) 1 calc R U P B 1
C90 C 0.1038(4) 0.6964(6) 0.0631(4) 0.0753(18) Uani 0.678(9) 1 d D U P B 1
H90A H 0.0884 0.7413 0.0949 0.090 Uiso 0.678(9) 1 calc R U P B 1
H90B H 0.1407 0.7440 0.0604 0.090 Uiso 0.678(9) 1 calc R U P B 1
C91 C 0.1161(7) 0.5468(7) 0.0776(3) 0.0526(15) Uani 0.678(9) 1 d D U P B 1
H91A H 0.1569 0.5334 0.1053 0.063 Uiso 0.678(9) 1 calc R U P B 1
H91B H 0.0864 0.5080 0.0972 0.063 Uiso 0.678(9) 1 calc R U P B 1
O4B O 0.1067(4) 0.4496(12) 0.0263(6) 0.055(2) Uani 0.322(9) 1 d D U P B 2
C88B C 0.0700(6) 0.4955(16) -0.0310(5) 0.059(3) Uani 0.322(9) 1 d D U P B 2
H88C H 0.0308 0.4478 -0.0413 0.071 Uiso 0.322(9) 1 calc R U P B 2
H88D H 0.0897 0.4765 -0.0638 0.071 Uiso 0.322(9) 1 calc R U P B 2
C89B C 0.0611(8) 0.6458(15) -0.0260(8) 0.077(3) Uani 0.322(9) 1 d D U P B 2
H89C H 0.0685 0.6945 -0.0615 0.092 Uiso 0.322(9) 1 calc R U P B 2
H89D H 0.0196 0.6657 -0.0243 0.092 Uiso 0.322(9) 1 calc R U P B 2
C90B C 0.1050(8) 0.6872(13) 0.0314(8) 0.079(2) Uani 0.322(9) 1 d D U P B 2
H90C H 0.0887 0.7615 0.0518 0.095 Uiso 0.322(9) 1 calc R U P B 2
H90D H 0.1428 0.7190 0.0233 0.095 Uiso 0.322(9) 1 calc R U P B 2
C91B C 0.1157(17) 0.5595(15) 0.0705(6) 0.060(3) Uani 0.322(9) 1 d D U P B 2
H91C H 0.1571 0.5579 0.0981 0.071 Uiso 0.322(9) 1 calc R U P B 2
H91D H 0.0868 0.5532 0.0955 0.071 Uiso 0.322(9) 1 calc R U P B 2

loop_
_atom_site_aniso_label
_atom_site_aniso_U_11
_atom_site_aniso_U_22
_atom_site_aniso_U_33
_atom_site_aniso_U_23
_atom_site_aniso_U_13
_atom_site_aniso_U_12
Mn1 0.0228(2) 0.0245(2) 0.0240(2) -0.00167(17) 0.00393(16) -0.00134(17)
O1 0.0271(10) 0.0302(11) 0.0407(12) -0.0071(10) 0.0070(9) -0.0009(9)
N1 0.0265(11) 0.0240(12) 0.0265(12) 0.0009(9) 0.0035(9) -0.0021(9)
N2 0.0271(11) 0.0286(13) 0.0246(11) -0.0026(10) 0.0034(9) 0.0002(10)
N3 0.0256(11) 0.0278(12) 0.0263(12) -0.0008(10) 0.0047(9) 0.0003(9)
N4 0.0232(11) 0.0258(12) 0.0291(12) 0.0003(10) 0.0042(9) -0.0015(9)
N6 0.0372(14) 0.0494(17) 0.0319(14) 0.0009(12) 0.0038(11) 0.0006(12)
C20 0.0290(14) 0.0301(15) 0.0243(14) 0.0006(11) -0.0022(11) -0.0040(12)
C21 0.0337(15) 0.0301(15) 0.0232(13) 0.0023(12) 0.0033(11) -0.0046(12)
C22 0.0417(17) 0.0325(16) 0.0276(15) -0.0046(12) 0.0061(12) -0.0058(13)
C23 0.0440(17) 0.0333(17) 0.0323(15) -0.0043(13) 0.0112(13) 0.0040(13)
C24 0.0336(15) 0.0319(16) 0.0248(14) 0.0010(12) 0.0081(12) 0.0038(12)
C25 0.0312(15) 0.0373(17) 0.0291(15) 0.0038(12) 0.0110(12) 0.0066(12)
C30 0.0318(14) 0.0237(15) 0.0315(15) 0.0012(12) 0.0051(12) -0.0016(11)
C31 0.0268(13) 0.0234(14) 0.0304(14) -0.0020(11) 0.0077(11) 0.0034(11)
C32 0.0317(15) 0.0259(15) 0.0347(15) 0.0020(12) 0.0135(12) 0.0015(12)
C33 0.0339(15) 0.0310(16) 0.0259(14) 0.0034(12) 0.0091(12) 0.0061(12)
C34 0.0287(14) 0.0297(15) 0.0231(13) -0.0003(11) 0.0058(11) 0.0056(12)
C35 0.0293(14) 0.0391(17) 0.0273(15) 0.0015(12) 0.0037(12) 0.0055(12)
C40 0.0212(13) 0.0319(16) 0.0362(15) 0.0000(12) 0.0038(11) -0.0026(11)
C41 0.0245(13) 0.0291(15) 0.0297(14) 0.0009(12) 0.0063(11) -0.0008(11)
C42 0.0250(14) 0.0342(17) 0.0404(16) 0.0022(13) 0.0064(12) 0.0046(12)
C43 0.0325(15) 0.0302(16) 0.0429(17) 0.0015(13) 0.0089(13) 0.0060(12)
C44 0.0315(15) 0.0255(15) 0.0320(15) -0.0009(12) 0.0074(12) -0.0006(12)
C45 0.0372(16) 0.0234(15) 0.0344(15) -0.0010(12) 0.0057(13) -0.0019(12)
N5 0.0258(12) 0.0377(14) 0.0364(13) -0.0020(11) 0.0071(10) 0.0013(10)
C50 0.0252(14) 0.0382(17) 0.0414(16) -0.0029(14) 0.0091(12) 0.0027(13)
C51 0.0338(16) 0.062(2) 0.0450(19) 0.0087(17) 0.0028(14) -0.0094(16)
C52 0.0376(18) 0.072(3) 0.055(2) 0.0066(19) -0.0023(16) -0.0091(17)
C53 0.0348(18) 0.056(2) 0.072(3) -0.0072(19) 0.0040(17) -0.0106(16)
C54 0.045(2) 0.064(3) 0.069(3) 0.003(2) 0.0180(18) -0.0155(18)
C55 0.0412(18) 0.059(2) 0.0467(19) 0.0063(17) 0.0112(15) -0.0042(16)
C60 0.036(2) 0.059(3) 0.034(2) -0.005(2) 0.001(2) -0.002(2)
C61 0.047(2) 0.059(3) 0.052(3) -0.016(3) 0.007(2) 0.000(2)
C62 0.060(3) 0.060(3) 0.055(3) -0.015(3) 0.001(3) -0.008(2)
C63 0.052(3) 0.074(3) 0.059(3) -0.010(3) -0.001(2) -0.004(3)
C64 0.041(2) 0.089(3) 0.068(3) -0.019(3) 0.002(2) -0.002(3)
C65 0.040(3) 0.072(3) 0.067(3) -0.027(3) 0.000(2) 0.007(2)
C60B 0.040(4) 0.061(4) 0.041(4) -0.010(4) 0.008(4) 0.000(4)
C61B 0.052(4) 0.060(4) 0.060(4) -0.010(4) 0.008(4) -0.005(4)
C62B 0.056(4) 0.064(4) 0.068(4) -0.012(4) 0.007(4) -0.012(4)
C63B 0.054(4) 0.075(4) 0.064(4) -0.012(4) 0.001(4) -0.009(4)
C64B 0.050(4) 0.077(4) 0.064(4) -0.005(4) -0.005(4) -0.004(4)
C65B 0.045(4) 0.071(4) 0.056(4) -0.002(4) -0.006(4) -0.004(4)
N7 0.0324(13) 0.0292(13) 0.0427(14) -0.0017(11) 0.0039(11) -0.0050(10)
C70 0.0386(17) 0.0359(18) 0.0491(19) -0.0046(14) 0.0042(14) -0.0096(14)
C71 0.0411(17) 0.0426(19) 0.0370(17) 0.0006(14) 0.0074(14) -0.0096(15)
C72 0.053(2) 0.062(2) 0.047(2) -0.0040(18) -0.0003(16) -0.0173(18)
C73 0.0436(19) 0.069(3) 0.055(2) -0.0038(19) 0.0051(17) -0.0192(18)
C74 0.0463(19) 0.051(2) 0.0474(19) 0.0051(16) 0.0081(15) -0.0197(16)
C75 0.0483(19) 0.055(2) 0.0433(19) 0.0034(16) 0.0043(15) -0.0106(17)
K1 0.0487(4) 0.0392(4) 0.0392(4) -0.0046(3) 0.0113(3) -0.0103(3)
O2 0.071(3) 0.055(3) 0.045(2) -0.004(2) 0.004(3) -0.024(2)
C80 0.067(4) 0.061(3) 0.052(3) -0.010(3) 0.008(3) -0.016(3)
C81 0.075(4) 0.060(3) 0.058(3) -0.012(3) 0.022(3) -0.022(3)
C82 0.062(4) 0.065(4) 0.061(3) -0.014(3) 0.018(3) -0.020(3)
C83 0.073(3) 0.065(3) 0.063(3) -0.012(3) 0.008(3) -0.012(3)
O2B 0.073(4) 0.059(4) 0.049(4) -0.007(3) 0.005(4) -0.019(4)
C80B 0.070(4) 0.065(4) 0.055(4) -0.012(3) 0.013(3) -0.015(4)
C81B 0.068(4) 0.059(4) 0.060(4) -0.011(4) 0.013(4) -0.015(4)
C82B 0.068(5) 0.066(5) 0.081(4) -0.005(4) 0.004(4) -0.012(4)
C83B 0.072(4) 0.068(4) 0.071(4) -0.011(4) 0.006(4) -0.012(4)
O3 0.053(4) 0.055(3) 0.048(3) -0.013(3) 0.010(3) -0.016(3)
C84 0.056(4) 0.057(4) 0.050(3) 0.000(3) 0.004(3) -0.011(3)
C85 0.050(4) 0.053(4) 0.053(4) -0.007(3) 0.007(3) -0.009(3)
C86 0.051(3) 0.050(3) 0.053(4) -0.005(3) 0.002(3) -0.007(3)
C87 0.049(4) 0.058(4) 0.051(4) -0.017(3) 0.008(3) -0.007(3)
O3B 0.051(4) 0.056(3) 0.049(3) -0.017(3) 0.011(3) -0.016(3)
C84B 0.058(4) 0.058(4) 0.048(4) -0.001(3) 0.005(3) -0.010(4)
C85B 0.053(4) 0.062(4) 0.052(4) 0.001(3) 0.003(3) -0.014(3)
C86B 0.052(4) 0.051(4) 0.053(4) -0.008(4) 0.001(3) -0.006(3)
C87B 0.046(4) 0.060(4) 0.049(4) -0.010(3) 0.005(3) -0.001(3)
O4 0.068(2) 0.069(3) 0.037(2) 0.003(2) 0.0171(18) -0.002(2)
C88 0.075(3) 0.078(4) 0.049(3) 0.005(3) 0.017(2) 0.011(3)
C89 0.109(4) 0.083(4) 0.075(4) 0.014(3) 0.018(3) 0.015(3)
C90 0.109(4) 0.057(3) 0.058(3) 0.011(3) 0.020(3) -0.007(3)
C91 0.061(3) 0.056(3) 0.042(3) 0.003(2) 0.016(3) -0.005(3)
O4B 0.064(4) 0.068(4) 0.037(3) 0.010(3) 0.020(3) -0.010(3)
C88B 0.060(4) 0.068(5) 0.048(4) 0.001(4) 0.013(4) 0.000(4)
C89B 0.096(5) 0.071(5) 0.057(4) 0.004(5) 0.008(4) 0.009(5)
C90B 0.089(4) 0.071(4) 0.072(4) 0.000(4) 0.011(4) 0.001(4)
C91B 0.069(4) 0.062(4) 0.048(4) 0.006(4) 0.015(4) -0.001(4)

loop_
_atom_type_symbol
_atom_type_description
_atom_type_scat_dispersion_real
_atom_type_scat_dispersion_imag
_atom_type_scat_source
C C 0.0033 0.0016 'International Tables Vol C Tables 4.2.6.8 and 6.1.1.4'
H H 0.0000 0.0000 'International Tables Vol C Tables 4.2.6.8 and 6.1.1.4'
N N 0.0061 0.0033 'International Tables Vol C Tables 4.2.6.8 and 6.1.1.4'
O O 0.0106 0.0060 'International Tables Vol C Tables 4.2.6.8 and 6.1.1.4'
K K 0.2009 0.2494 'International Tables Vol C Tables 4.2.6.8 and 6.1.1.4'
Mn Mn 0.3368 0.7283 'International Tables Vol C Tables 4.2.6.8 and 6.1.1.4'

loop_
_exptl_crystal_face_index_h
_exptl_crystal_face_index_k
_exptl_crystal_face_index_l
_exptl_crystal_face_perp_dist
-1.00 0.00 0.00 0.0730
1.00 0.00 0.00 0.0860
0.00 -1.00 -1.00 0.1530
0.00 1.00 1.00 0.1690
-2.00 0.00 1.00 0.0810
2.00 0.00 -1.00 0.0670
0.00 0.00 -1.00 0.0410
0.00 0.00 1.00 0.0690
0.00 2.00 -1.00 0.1670

loop_
_geom_angle_atom_site_label_1
_geom_angle_atom_site_label_2
_geom_angle_atom_site_label_3
_geom_angle
_geom_angle_site_symmetry_1
_geom_angle_site_symmetry_3
O1 Mn1 N3 105.26(8) . .
O1 Mn1 N4 100.75(8) . .
N3 Mn1 N4 117.74(8) . .
O1 Mn1 N2 102.22(8) . .
N3 Mn1 N2 110.12(8) . .
N4 Mn1 N2 118.02(8) . .
O1 Mn1 N1 177.33(8) . .
N3 Mn1 N1 77.21(8) . .
N4 Mn1 N1 77.07(8) . .
N2 Mn1 N1 77.65(8) . .
Mn1 O1 H5 103(2) . .
Mn1 O1 H7 105(3) . .
H5 O1 H7 119(4) . .
C40 N1 C30 112.6(2) . .
C40 N1 C20 113.0(2) . .
C30 N1 C20 113.1(2) . .
C40 N1 Mn1 106.62(15) . .
C30 N1 Mn1 106.68(15) . .
C20 N1 Mn1 104.13(15) . .
C21 N2 C24 105.7(2) . .
C21 N2 Mn1 113.18(17) . .
C24 N2 Mn1 135.75(17) . .
C21 N2 K1 79.09(14) . .
C24 N2 K1 71.57(14) . .
Mn1 N2 K1 134.94(9) . .
C31 N3 C34 106.5(2) . .
C31 N3 Mn1 116.04(17) . .
C34 N3 Mn1 135.96(18) . .
C41 N4 C44 105.3(2) . .
C41 N4 Mn1 115.39(17) . .
C44 N4 Mn1 138.70(17) . .
C35 N6 C60B 113.7(7) . .
C35 N6 C60 115.8(4) . .
C35 N6 K1 109.00(19) . 4_566
C60B N6 K1 129.7(7) . 4_566
C60 N6 K1 122.7(3) . 4_566
N1 C20 C21 109.7(2) . .
N1 C20 H20A 109.7 . .
C21 C20 H20A 109.7 . .
N1 C20 H20B 109.7 . .
C21 C20 H20B 109.7 . .
H20A C20 H20B 108.2 . .
N2 C21 C22 111.4(2) . .
N2 C21 C20 118.8(2) . .
C22 C21 C20 129.7(2) . .
N2 C21 K1 77.54(14) . .
C22 C21 K1 73.73(16) . .
C20 C21 K1 118.27(17) . .
C21 C22 C23 106.0(2) . .
C21 C22 K1 82.28(17) . .
C23 C22 K1 72.59(17) . .
C21 C22 H22A 125.6 . .
C23 C22 H22A 125.6 . .
K1 C22 H22A 125.6 . .
C24 C23 C22 107.1(3) . .
C24 C23 K1 79.43(17) . .
C22 C23 K1 82.39(18) . .
C24 C23 H23A 124.2 . .
C22 C23 H23A 124.2 . .
K1 C23 H23A 124.2 . .
N2 C24 C23 109.7(2) . .
N2 C24 C25 125.3(2) . .
C23 C24 C25 125.0(3) . .
N2 C24 K1 84.25(15) . .
C23 C24 K1 75.20(16) . .
C25 C24 K1 108.96(17) . .
N5 C25 C24 127.6(3) . .
N5 C25 H25A 116.2 . .
C24 C25 H25A 116.2 . .
N1 C30 C31 110.6(2) . .
N1 C30 H30A 109.5 . .
C31 C30 H30A 109.5 . .
N1 C30 H30B 109.5 . .
C31 C30 H30B 109.5 . .
H30A C30 H30B 108.1 . .
N3 C31 C32 110.6(2) . .
N3 C31 C30 118.7(2) . .
C32 C31 C30 130.5(2) . .
C31 C32 C33 106.7(2) . .
C31 C32 H32A 126.7 . .
C33 C32 H32A 126.7 . .
C34 C33 C32 106.9(2) . .
C34 C33 K1 87.97(16) . 4_566
C32 C33 K1 139.17(18) . 4_566
C34 C33 H33A 126.5 . .
C32 C33 H33A 126.5 . .
K1 C33 H33A 52.7 4_566 .
N3 C34 C33 109.4(2) . .
N3 C34 C35 118.5(2) . .
C33 C34 C35 132.1(3) . .
N6 C35 C34 126.1(3) . .
N6 C35 K1 51.10(16) . 4_566
C34 C35 K1 83.51(16) . 4_566
N6 C35 H35A 117.0 . .
C34 C35 H35A 117.0 . .
K1 C35 H35A 144.8 4_566 .
N1 C40 C41 110.8(2) . .
N1 C40 H40A 109.5 . .
C41 C40 H40A 109.5 . .
N1 C40 H40B 109.5 . .
C41 C40 H40B 109.5 . .
H40A C40 H40B 108.1 . .
N4 C41 C42 111.6(2) . .
N4 C41 C40 119.2(2) . .
C42 C41 C40 129.0(2) . .
C41 C42 C43 106.1(2) . .
C41 C42 H42A 127.0 . .
C43 C42 H42A 127.0 . .
C42 C43 C44 107.3(3) . .
C42 C43 H43A 126.3 . .
C44 C43 H43A 126.3 . .
N4 C44 C43 109.7(2) . .
N4 C44 C45 126.6(2) . .
C43 C44 C45 123.5(3) . .
N7 C45 C44 128.4(3) . .
N7 C45 H45A 115.8 . .
C44 C45 H45A 115.8 . .
C25 N5 C50 117.4(2) . .
N5 C50 C55 110.5(2) . .
N5 C50 C51 110.1(2) . .
C55 C50 C51 110.2(3) . .
N5 C50 H50A 108.7 . .
C55 C50 H50A 108.7 . .
C51 C50 H50A 108.7 . .
C50 C51 C52 112.0(3) . .
C50 C51 H51A 109.2 . .
C52 C51 H51A 109.2 . .
C50 C51 H51B 109.2 . .
C52 C51 H51B 109.2 . .
H51A C51 H51B 107.9 . .
C53 C52 C51 110.9(3) . .
C53 C52 H52A 109.5 . .
C51 C52 H52A 109.5 . .
C53 C52 H52B 109.5 . .
C51 C52 H52B 109.5 . .
H52A C52 H52B 108.1 . .
C54 C53 C52 111.0(3) . .
C54 C53 H53A 109.4 . .
C52 C53 H53A 109.4 . .
C54 C53 H53B 109.4 . .
C52 C53 H53B 109.4 . .
H53A C53 H53B 108.0 . .
C53 C54 C55 110.3(3) . .
C53 C54 H54A 109.6 . .
C55 C54 H54A 109.6 . .
C53 C54 H54B 109.6 . .
C55 C54 H54B 109.6 . .
H54A C54 H54B 108.1 . .
C50 C55 C54 111.2(3) . .
C50 C55 H55A 109.4 . .
C54 C55 H55A 109.4 . .
C50 C55 H55B 109.4 . .
C54 C55 H55B 109.4 . .
H55A C55 H55B 108.0 . .
C61 C60 N6 113.4(5) . .
C61 C60 C65 110.5(5) . .
N6 C60 C65 109.7(4) . .
C61 C60 H60 107.7 . .
N6 C60 H60 107.7 . .
C65 C60 H60 107.7 . .
C60 C61 C62 113.7(4) . .
C60 C61 H61A 108.8 . .
C62 C61 H61A 108.8 . .
C60 C61 H61B 108.8 . .
C62 C61 H61B 108.8 . .
H61A C61 H61B 107.7 . .
C63 C62 C61 110.6(5) . .
C63 C62 H62A 109.5 . .
C61 C62 H62A 109.5 . .
C63 C62 H62B 109.5 . .
C61 C62 H62B 109.5 . .
H62A C62 H62B 108.1 . .
C64 C63 C62 109.9(5) . .
C64 C63 H63A 109.7 . .
C62 C63 H63A 109.7 . .
C64 C63 H63B 109.7 . .
C62 C63 H63B 109.7 . .
H63A C63 H63B 108.2 . .
C63 C64 C65 109.6(5) . .
C63 C64 H64A 109.7 . .
C65 C64 H64A 109.7 . .
C63 C64 H64B 109.7 . .
C65 C64 H64B 109.7 . .
H64A C64 H64B 108.2 . .
C60 C65 C64 111.6(5) . .
C60 C65 H65A 109.3 . .
C64 C65 H65A 109.3 . .
C60 C65 H65B 109.3 . .
C64 C65 H65B 109.3 . .
H65A C65 H65B 108.0 . .
N6 C60B C61B 107.4(10) . .
N6 C60B C65B 105.8(10) . .
C61B C60B C65B 109.7(11) . .
N6 C60B H60B 111.3 . .
C61B C60B H60B 111.3 . .
C65B C60B H60B 111.3 . .
C60B C61B C62B 109.0(8) . .
C60B C61B H61C 109.9 . .
C62B C61B H61C 109.9 . .
C60B C61B H61D 109.9 . .
C62B C61B H61D 109.9 . .
H61C C61B H61D 108.3 . .
C63B C62B C61B 111.6(10) . .
C63B C62B H62C 109.3 . .
C61B C62B H62C 109.3 . .
C63B C62B H62D 109.3 . .
C61B C62B H62D 109.3 . .
H62C C62B H62D 108.0 . .
C64B C63B C62B 113.5(10) . .
C64B C63B H63C 108.9 . .
C62B C63B H63C 108.9 . .
C64B C63B H63D 108.9 . .
C62B C63B H63D 108.9 . .
H63C C63B H63D 107.7 . .
C63B C64B C65B 109.5(10) . .
C63B C64B H64C 109.8 . .
C65B C64B H64C 109.8 . .
C63B C64B H64D 109.8 . .
C65B C64B H64D 109.8 . .
H64C C64B H64D 108.2 . .
C60B C65B C64B 109.1(9) . .
C60B C65B H65C 109.9 . .
C64B C65B H65C 109.9 . .
C60B C65B H65D 109.9 . .
C64B C65B H65D 109.9 . .
H65C C65B H65D 108.3 . .
C45 N7 C70 116.4(3) . .
N7 C70 C75 110.6(3) . .
N7 C70 C71 108.9(2) . .
C75 C70 C71 111.2(3) . .
N7 C70 H70A 108.7 . .
C75 C70 H70A 108.7 . .
C71 C70 H70A 108.7 . .
C70 C71 C72 111.1(3) . .
C70 C71 H71A 109.4 . .
C72 C71 H71A 109.4 . .
C70 C71 H71B 109.4 . .
C72 C71 H71B 109.4 . .
H71A C71 H71B 108.0 . .
C73 C72 C71 111.5(3) . .
C73 C72 H72A 109.3 . .
C71 C72 H72A 109.3 . .
C73 C72 H72B 109.3 . .
C71 C72 H72B 109.3 . .
H72A C72 H72B 108.0 . .
C72 C73 C74 111.3(3) . .
C72 C73 H73A 109.4 . .
C74 C73 H73A 109.4 . .
C72 C73 H73B 109.4 . .
C74 C73 H73B 109.4 . .
H73A C73 H73B 108.0 . .
C75 C74 C73 110.0(3) . .
C75 C74 H74A 109.7 . .
C73 C74 H74A 109.7 . .
C75 C74 H74B 109.7 . .
C73 C74 H74B 109.7 . .
H74A C74 H74B 108.2 . .
C70 C75 C74 111.4(3) . .
C70 C75 H75A 109.3 . .
C74 C75 H75A 109.3 . .
C70 C75 H75B 109.3 . .
C74 C75 H75B 109.3 . .
H75A C75 H75B 108.0 . .
O2B K1 O4B 91.4(5) . .
O2B K1 O3B 156.9(7) . .
O4B K1 O3B 91.6(4) . .
O2 K1 O3 152.6(5) . .
O2 K1 O4 98.3(2) . .
O3 K1 O4 79.7(3) . .
O2B K1 N6 84.6(6) . 4_565
O2 K1 N6 80.6(3) . 4_565
O4B K1 N6 142.0(3) . 4_565
O3B K1 N6 79.0(3) . 4_565
O3 K1 N6 81.7(3) . 4_565
O4 K1 N6 134.37(14) . 4_565
O2B K1 C23 79.9(6) . .
O2 K1 C23 79.3(3) . .
O4B K1 C23 112.5(3) . .
O3B K1 C23 119.8(3) . .
O3 K1 C23 125.3(3) . .
O4 K1 C23 120.78(15) . .
N6 K1 C23 103.98(8) 4_565 .
O2B K1 C24 104.6(6) . .
O2 K1 C24 104.4(3) . .
O4B K1 C24 106.1(3) . .
O3B K1 C24 96.5(3) . .
O3 K1 C24 101.4(3) . .
O4 K1 C24 112.82(14) . .
N6 K1 C24 111.52(7) 4_565 .
C23 K1 C24 25.37(7) . .
O2B K1 C22 67.8(7) . .
O2 K1 C22 69.0(4) . .
O4B K1 C22 90.3(3) . .
O3B K1 C22 135.1(3) . .
O3 K1 C22 138.4(3) . .
O4 K1 C22 98.71(15) . .
N6 K1 C22 122.23(8) 4_565 .
C23 K1 C22 25.02(7) . .
C24 K1 C22 40.58(7) . .
O2B K1 N2 107.1(7) . .
O2 K1 N2 108.7(4) . .
O4B K1 N2 82.0(3) . .
O3B K1 N2 96.0(3) . .
O3 K1 N2 98.5(3) . .
O4 K1 N2 88.66(13) . .
N6 K1 N2 135.30(7) 4_565 .
C23 K1 N2 40.69(6) . .
C24 K1 N2 24.18(6) . .
C22 K1 N2 40.06(6) . .
O2B K1 C21 85.5(7) . .
O2 K1 C21 87.8(4) . .
O4B K1 C21 73.2(3) . .
O3B K1 C21 117.3(3) . .
O3 K1 C21 118.5(3) . .
O4 K1 C21 81.34(14) . .
N6 K1 C21 143.51(7) 4_565 .
C23 K1 C21 39.62(7) . .
C24 K1 C21 38.76(7) . .
C22 K1 C21 23.99(7) . .
N2 K1 C21 23.37(6) . .
C83 O2 C80 104.8(5) . .
C83 O2 K1 127.6(5) . .
C80 O2 K1 127.3(5) . .
O2 C80 C81 105.8(6) . .
O2 C80 H80A 110.6 . .
C81 C80 H80A 110.6 . .
O2 C80 H80B 110.6 . .
C81 C80 H80B 110.6 . .
H80A C80 H80B 108.7 . .
C80 C81 C82 102.7(5) . .
C80 C81 H81A 111.2 . .
C82 C81 H81A 111.2 . .
C80 C81 H81B 111.2 . .
C82 C81 H81B 111.2 . .
H81A C81 H81B 109.1 . .
C81 C82 C83 104.5(5) . .
C81 C82 H82A 110.9 . .
C83 C82 H82A 110.9 . .
C81 C82 H82B 110.9 . .
C83 C82 H82B 110.9 . .
H82A C82 H82B 108.9 . .
O2 C83 C82 106.6(6) . .
O2 C83 H83A 110.4 . .
C82 C83 H83A 110.4 . .
O2 C83 H83B 110.4 . .
C82 C83 H83B 110.4 . .
H83A C83 H83B 108.6 . .
C83B O2B C80B 108.1(8) . .
C83B O2B K1 114.2(9) . .
C80B O2B K1 136.6(9) . .
O2B C80B C81B 105.6(9) . .
O2B C80B H80C 110.6 . .
C81B C80B H80C 110.6 . .
O2B C80B H80D 110.6 . .
C81B C80B H80D 110.6 . .
H80C C80B H80D 108.8 . .
C80B C81B C82B 102.5(7) . .
C80B C81B H81C 111.3 . .
C82B C81B H81C 111.3 . .
C80B C81B H81D 111.3 . .
C82B C81B H81D 111.3 . .
H81C C81B H81D 109.2 . .
C81B C82B C83B 106.9(7) . .
C81B C82B H82C 110.3 . .
C83B C82B H82C 110.3 . .
C81B C82B H82D 110.3 . .
C83B C82B H82D 110.3 . .
H82C C82B H82D 108.6 . .
O2B C83B C82B 103.8(8) . .
O2B C83B H83C 111.0 . .
C82B C83B H83C 111.0 . .
O2B C83B H83D 111.0 . .
C82B C83B H83D 111.0 . .
H83C C83B H83D 109.0 . .
C87 O3 C84 104.6(5) . .
C87 O3 K1 134.4(7) . .
C84 O3 K1 120.9(6) . .
O3 C84 C85 107.8(6) . .
O3 C84 H84A 110.2 . .
C85 C84 H84A 110.2 . .
O3 C84 H84B 110.2 . .
C85 C84 H84B 110.2 . .
H84A C84 H84B 108.5 . .
C84 C85 C86 104.8(5) . .
C84 C85 H85A 110.8 . .
C86 C85 H85A 110.8 . .
C84 C85 H85B 110.8 . .
C86 C85 H85B 110.8 . .
H85A C85 H85B 108.9 . .
C85 C86 C87 103.5(6) . .
C85 C86 H86A 111.1 . .
C87 C86 H86A 111.1 . .
C85 C86 H86B 111.1 . .
C87 C86 H86B 111.1 . .
H86A C86 H86B 109.0 . .
O3 C87 C86 108.0(6) . .
O3 C87 H87A 110.1 . .
C86 C87 H87A 110.1 . .
O3 C87 H87B 110.1 . .
C86 C87 H87B 110.1 . .
H87A C87 H87B 108.4 . .
C87B O3B C84B 108.1(6) . .
C87B O3B K1 131.8(8) . .
C84B O3B K1 120.1(7) . .
O3B C84B C85B 103.2(6) . .
O3B C84B H84C 111.1 . .
C85B C84B H84C 111.1 . .
O3B C84B H84D 111.1 . .
C85B C84B H84D 111.1 . .
H84C C84B H84D 109.1 . .
C84B C85B C86B 101.9(7) . .
C84B C85B H85C 111.4 . .
C86B C85B H85C 111.4 . .
C84B C85B H85D 111.4 . .
C86B C85B H85D 111.4 . .
H85C C85B H85D 109.3 . .
C85B C86B C87B 102.6(8) . .
C85B C86B H86C 111.2 . .
C87B C86B H86C 111.2 . .
C85B C86B H86D 111.2 . .
C87B C86B H86D 111.2 . .
H86C C86B H86D 109.2 . .
O3B C87B C86B 107.4(6) . .
O3B C87B H87C 110.2 . .
C86B C87B H87C 110.2 . .
O3B C87B H87D 110.2 . .
C86B C87B H87D 110.2 . .
H87C C87B H87D 108.5 . .
C88 O4 C91 107.3(5) . .
C88 O4 K1 132.3(4) . .
C91 O4 K1 111.5(6) . .
O4 C88 C89 109.4(5) . .
O4 C88 H88A 109.8 . .
C89 C88 H88A 109.8 . .
O4 C88 H88B 109.8 . .
C89 C88 H88B 109.8 . .
H88A C88 H88B 108.2 . .
C90 C89 C88 102.3(5) . .
C90 C89 H89A 111.3 . .
C88 C89 H89A 111.3 . .
C90 C89 H89B 111.3 . .
C88 C89 H89B 111.3 . .
H89A C89 H89B 109.2 . .
C89 C90 C91 104.7(6) . .
C89 C90 H90A 110.8 . .
C91 C90 H90A 110.8 . .
C89 C90 H90B 110.8 . .
C91 C90 H90B 110.8 . .
H90A C90 H90B 108.9 . .
O4 C91 C90 104.3(5) . .
O4 C91 H91A 110.9 . .
C90 C91 H91A 110.9 . .
O4 C91 H91B 110.9 . .
C90 C91 H91B 110.9 . .
H91A C91 H91B 108.9 . .
C88B O4B C91B 109.6(8) . .
C88B O4B K1 113.5(8) . .
C91B O4B K1 113.6(17) . .
O4B C88B C89B 107.7(8) . .
O4B C88B H88C 110.2 . .
C89B C88B H88C 110.2 . .
O4B C88B H88D 110.2 . .
C89B C88B H88D 110.2 . .
H88C C88B H88D 108.5 . .
C90B C89B C88B 105.2(8) . .
C90B C89B H89C 110.7 . .
C88B C89B H89C 110.7 . .
C90B C89B H89D 110.7 . .
C88B C89B H89D 110.7 . .
H89C C89B H89D 108.8 . .
C89B C90B C91B 104.6(9) . .
C89B C90B H90C 110.8 . .
C91B C90B H90C 110.8 . .
C89B C90B H90D 110.8 . .
C91B C90B H90D 110.8 . .
H90C C90B H90D 108.9 . .
O4B C91B C90B 103.9(9) . .
O4B C91B H91C 111.0 . .
C90B C91B H91C 111.0 . .
O4B C91B H91D 111.0 . .
C90B C91B H91D 111.0 . .
H91C C91B H91D 109.0 . .

loop_
_geom_bond_atom_site_label_1
_geom_bond_atom_site_label_2
_geom_bond_distance
_geom_bond_site_symmetry_2
Mn1 O1 2.095(2) .
Mn1 N3 2.126(2) .
Mn1 N4 2.149(2) .
Mn1 N2 2.165(2) .
Mn1 N1 2.347(2) .
O1 H5 0.867(18) .
O1 H7 0.80(4) .
N1 C40 1.476(3) .
N1 C30 1.477(3) .
N1 C20 1.479(3) .
N2 C21 1.367(3) .
N2 C24 1.385(3) .
N2 K1 3.364(2) .
N3 C31 1.362(3) .
N3 C34 1.385(3) .
N4 C41 1.370(3) .
N4 C44 1.390(4) .
N6 C35 1.274(4) .
N6 C60B 1.469(8) .
N6 C60 1.489(5) .
N6 K1 2.913(3) 4_566
C20 C21 1.501(4) .
C20 H20A 0.9900 .
C20 H20B 0.9900 .
C21 C22 1.388(4) .
C21 K1 3.383(3) .
C22 C23 1.398(4) .
C22 K1 3.277(3) .
C22 H22A 1.0000 .
C23 C24 1.398(4) .
C23 K1 3.154(3) .
C23 H23A 1.0000 .
C24 C25 1.438(4) .
C24 K1 3.207(3) .
C25 N5 1.281(4) .
C25 H25A 0.9500 .
C30 C31 1.502(4) .
C30 H30A 0.9900 .
C30 H30B 0.9900 .
C31 C32 1.388(4) .
C32 C33 1.396(4) .
C32 H32A 0.9500 .
C33 C34 1.394(4) .
C33 K1 3.440(3) 4_566
C33 H33A 0.9500 .
C34 C35 1.438(4) .
C35 K1 3.539(3) 4_566
C35 H35A 0.9500 .
C40 C41 1.503(4) .
C40 H40A 0.9900 .
C40 H40B 0.9900 .
C41 C42 1.391(4) .
C42 C43 1.392(4) .
C42 H42A 0.9500 .
C43 C44 1.400(4) .
C43 H43A 0.9500 .
C44 C45 1.421(4) .
C45 N7 1.282(4) .
C45 H45A 0.9500 .
N5 C50 1.464(3) .
C50 C55 1.516(4) .
C50 C51 1.519(4) .
C50 H50A 1.0000 .
C51 C52 1.535(4) .
C51 H51A 0.9900 .
C51 H51B 0.9900 .
C52 C53 1.520(5) .
C52 H52A 0.9900 .
C52 H52B 0.9900 .
C53 C54 1.514(5) .
C53 H53A 0.9900 .
C53 H53B 0.9900 .
C54 C55 1.524(4) .
C54 H54A 0.9900 .
C54 H54B 0.9900 .
C55 H55A 0.9900 .
C55 H55B 0.9900 .
C60 C61 1.483(7) .
C60 C65 1.530(6) .
C60 H60 1.0000 .
C61 C62 1.533(6) .
C61 H61A 0.9900 .
C61 H61B 0.9900 .
C62 C63 1.524(7) .
C62 H62A 0.9900 .
C62 H62B 0.9900 .
C63 C64 1.508(8) .
C63 H63A 0.9900 .
C63 H63B 0.9900 .
C64 C65 1.549(7) .
C64 H64A 0.9900 .
C64 H64B 0.9900 .
C65 H65A 0.9900 .
C65 H65B 0.9900 .
C60B C61B 1.489(9) .
C60B C65B 1.528(10) .
C60B H60B 1.0000 .
C61B C62B 1.540(9) .
C61B H61C 0.9900 .
C61B H61D 0.9900 .
C62B C63B 1.520(11) .
C62B H62C 0.9900 .
C62B H62D 0.9900 .
C63B C64B 1.511(10) .
C63B H63C 0.9900 .
C63B H63D 0.9900 .
C64B C65B 1.552(10) .
C64B H64C 0.9900 .
C64B H64D 0.9900 .
C65B H65C 0.9900 .
C65B H65D 0.9900 .
N7 C70 1.477(4) .
C70 C75 1.485(5) .
C70 C71 1.516(4) .
C70 H70A 1.0000 .
C71 C72 1.531(4) .
C71 H71A 0.9900 .
C71 H71B 0.9900 .
C72 C73 1.484(5) .
C72 H72A 0.9900 .
C72 H72B 0.9900 .
C73 C74 1.532(5) .
C73 H73A 0.9900 .
C73 H73B 0.9900 .
C74 C75 1.529(4) .
C74 H74A 0.9900 .
C74 H74B 0.9900 .
C75 H75A 0.9900 .
C75 H75B 0.9900 .
K1 O2B 2.682(6) .
K1 O2 2.685(4) .
K1 O4B 2.717(7) .
K1 O3B 2.732(5) .
K1 O3 2.757(5) .
K1 O4 2.757(4) .
K1 N6 2.913(3) 4_565
O2 C83 1.407(6) .
O2 C80 1.420(6) .
C80 C81 1.496(8) .
C80 H80A 0.9900 .
C80 H80B 0.9900 .
C81 C82 1.512(9) .
C81 H81A 0.9900 .
C81 H81B 0.9900 .
C82 C83 1.521(8) .
C82 H82A 0.9900 .
C82 H82B 0.9900 .
C83 H83A 0.9900 .
C83 H83B 0.9900 .
O2B C83B 1.397(8) .
O2B C80B 1.412(8) .
C80B C81B 1.496(10) .
C80B H80C 0.9900 .
C80B H80D 0.9900 .
C81B C82B 1.504(11) .
C81B H81C 0.9900 .
C81B H81D 0.9900 .
C82B C83B 1.515(10) .
C82B H82C 0.9900 .
C82B H82D 0.9900 .
C83B H83C 0.9900 .
C83B H83D 0.9900 .
O3 C87 1.417(6) .
O3 C84 1.419(7) .
C84 C85 1.491(7) .
C84 H84A 0.9900 .
C84 H84B 0.9900 .
C85 C86 1.507(9) .
C85 H85A 0.9900 .
C85 H85B 0.9900 .
C86 C87 1.518(8) .
C86 H86A 0.9900 .
C86 H86B 0.9900 .
C87 H87A 0.9900 .
C87 H87B 0.9900 .
O3B C87B 1.407(7) .
O3B C84B 1.425(7) .
C84B C85B 1.497(8) .
C84B H84C 0.9900 .
C84B H84D 0.9900 .
C85B C86B 1.518(10) .
C85B H85C 0.9900 .
C85B H85D 0.9900 .
C86B C87B 1.524(8) .
C86B H86C 0.9900 .
C86B H86D 0.9900 .
C87B H87C 0.9900 .
C87B H87D 0.9900 .
O4 C88 1.432(7) .
O4 C91 1.447(6) .
C88 C89 1.507(9) .
C88 H88A 0.9900 .
C88 H88B 0.9900 .
C89 C90 1.477(9) .
C89 H89A 0.9900 .
C89 H89B 0.9900 .
C90 C91 1.511(7) .
C90 H90A 0.9900 .
C90 H90B 0.9900 .
C91 H91A 0.9900 .
C91 H91B 0.9900 .
O4B C88B 1.416(9) .
O4B C91B 1.446(8) .
C88B C89B 1.495(12) .
C88B H88C 0.9900 .
C88B H88D 0.9900 .
C89B C90B 1.470(12) .
C89B H89C 0.9900 .
C89B H89D 0.9900 .
C90B C91B 1.514(10) .
C90B H90C 0.9900 .
C90B H90D 0.9900 .
C91B H91C 0.9900 .
C91B H91D 0.9900 .

loop_
_geom_hbond_atom_site_label_D
_geom_hbond_atom_site_label_H
_geom_hbond_atom_site_label_A
_geom_hbond_distance_DH
_geom_hbond_distance_HA
_geom_hbond_distance_DA
_geom_hbond_angle_DHA
O1 H5 N5 0.867(18) 1.88(2) 2.734(3) 169(3)
O1 H7 N7 0.80(4) 1.85(4) 2.642(3) 172(4)
